data_4074792
loop_
_publ_author_name
'Vargas, Sergio'
'Rubio, Miguel'
'Su\'arez, Andr\'es'
'del R\'io, Diego'
'\'Alvarez, Eleuterio'
'Pizzano, Antonio'

_publ_section_title
;
 Iridium Complexes with Phosphine&#x2212;Phosphite Ligands. Structural
 Aspects and Application in the Catalytic Asymmetric Hydrogenation of
 N-Aryl Imines
;
_journal_issue 4
_journal_name_full Organometallics
_journal_page_first 961
_journal_paper_doi 10.1021/om050885t
_journal_volume 25
_journal_year 2006
_chemical_formula_moiety 'C47 H54 Cl Ir O4 P2'
_chemical_formula_sum 'C47 H54 Cl Ir O4 P2'
_chemical_formula_weight 972.49
_chemical_name_systematic
; 
 ? 
;
_space_group_IT_number 14
_symmetry_cell_setting monoclinic
_symmetry_space_group_name_Hall '-P 2yn'
_symmetry_space_group_name_H-M 'P 1 21/n 1'
_atom_sites_solution_hydrogens geom
_atom_sites_solution_primary direct
_atom_sites_solution_secondary difmap
_audit_creation_method SHELXL-97
_cell_angle_alpha 90.00
_cell_angle_beta 98.6940(10)
_cell_angle_gamma 90.00
_cell_formula_units_Z 4
_cell_length_a 12.7635(3)
_cell_length_b 13.3844(3)
_cell_length_c 26.0174(7)
_cell_measurement_reflns_used 18022
_cell_measurement_temperature 100(2)
_cell_measurement_theta_max 30.50
_cell_measurement_theta_min 2.19
_cell_volume 4393.53(19)
_computing_cell_refinement 'SAINT+ v. 7.06 a (Bruker AXS, 2003)'
_computing_data_collection 'APEX-W2K-NT v. 1.0 (Bruker AXS, 2004)'
_computing_data_reduction 'SAINT+ v. 7.06 a (Bruker AXS, 2001)'
_computing_molecular_graphics 'XP, SHELXTL v. 6.10 (Bruker, 2000)'
_computing_publication_material 'XCIF, SHELXTL v. 6.12 (Bruker, 2001)'
_computing_structure_refinement 'SHELXL-97 (Sheldrick, 1997)'
_computing_structure_solution 'SHELXS-97 (Sheldrick, 1990)'
_diffrn_ambient_temperature 100(2)
_diffrn_detector_area_resol_mean 8.26
_diffrn_measured_fraction_theta_full 0.997
_diffrn_measured_fraction_theta_max 0.997
_diffrn_measurement_device_type 'Bruker-Nonius X8kappa APEX II CCD system'
_diffrn_measurement_method '\w rotations with narrow frames'
_diffrn_radiation_monochromator graphite
_diffrn_radiation_source 'fine-focus sealed tube'
_diffrn_radiation_type MoK\a
_diffrn_radiation_wavelength 0.71073
_diffrn_reflns_av_R_equivalents 0.0206
_diffrn_reflns_av_sigmaI/netI 0.0250
_diffrn_reflns_limit_h_max 17
_diffrn_reflns_limit_h_min -18
_diffrn_reflns_limit_k_max 14
_diffrn_reflns_limit_k_min -19
_diffrn_reflns_limit_l_max 35
_diffrn_reflns_limit_l_min -37
_diffrn_reflns_number 34557
_diffrn_reflns_theta_full 30.54
_diffrn_reflns_theta_max 30.54
_diffrn_reflns_theta_min 2.22
_diffrn_standards_number 'no decay'
_exptl_absorpt_coefficient_mu 3.214
_exptl_absorpt_correction_T_max 0.5252
_exptl_absorpt_correction_T_min 0.3992
_exptl_absorpt_correction_type multi-scan
_exptl_absorpt_process_details
;
 SADABS: Area-Detector Absorption Correction. Bruker-AXS
 within v. 7.06 a (Bruker AXS, 2003).
;
_exptl_crystal_colour yellow
_exptl_crystal_density_diffrn 1.470
_exptl_crystal_density_method 'not measured'
_exptl_crystal_description block
_exptl_crystal_F_000 1968
_exptl_crystal_size_max 0.35
_exptl_crystal_size_mid 0.29
_exptl_crystal_size_min 0.23
_refine_diff_density_max 2.026
_refine_diff_density_min -0.493
_refine_diff_density_rms 0.088
_refine_ls_extinction_method none
_refine_ls_goodness_of_fit_ref 1.058
_refine_ls_hydrogen_treatment constr
_refine_ls_matrix_type full
_refine_ls_number_parameters 496
_refine_ls_number_reflns 13414
_refine_ls_number_restraints 0
_refine_ls_restrained_S_all 1.058
_refine_ls_R_factor_all 0.0275
_refine_ls_R_factor_gt 0.0227
_refine_ls_shift/su_max 0.003
_refine_ls_shift/su_mean 0.000
_refine_ls_structure_factor_coef Fsqd
_refine_ls_weighting_details 'calc w=1/[\s^2^(Fo^2^)+(0.0252P)^2^+3.0808P] where P=(Fo^2^+2Fc^2^)/3'
_refine_ls_weighting_scheme calc
_refine_ls_wR_factor_gt 0.0539
_refine_ls_wR_factor_ref 0.0555
_reflns_number_gt 12034
_reflns_number_total 13414
_reflns_threshold_expression >2sigma(I)
_cod_data_source_file om050885tsi20051014_105011.cif
_cod_data_source_block 12i
_cod_depositor_comments
;
The following automatic conversions were performed:

'_symmetry_cell_setting' value 'Monoclinic' changed to 'monoclinic'
according to /home/saulius/struct/CIF-dictionaries/cif_core.dic
dictionary named 'cif_core.dic' version 2.4.1 from 2010-06-29.

Automatic conversion script
Id: cif_fix_values 1715 2011-07-08 13:25:40Z adriana 
;
_cod_original_sg_symbol_H-M P2(1)/n
_cod_database_code 4074792

loop_
_symmetry_equiv_pos_as_xyz
'x, y, z'
'-x+1/2, y+1/2, -z+1/2'
'-x, -y, -z'
'x-1/2, -y-1/2, z-1/2'

loop_
_atom_site_label
_atom_site_type_symbol
_atom_site_fract_x
_atom_site_fract_y
_atom_site_fract_z
_atom_site_U_iso_or_equiv
_atom_site_adp_type
_atom_site_occupancy
_atom_site_symmetry_multiplicity
_atom_site_calc_flag
_atom_site_refinement_flags
Ir1 Ir 0.181664(5) 0.274931(5) 0.855703(3) 0.01443(2) Uani 1 1 d .
Cl1 Cl 0.32453(4) 0.20148(4) 0.82095(2) 0.02369(10) Uani 1 1 d .
P1 P 0.04209(4) 0.33831(4) 0.880863(18) 0.01542(9) Uani 1 1 d .
P2 P 0.18381(4) 0.40861(4) 0.798170(18) 0.01452(8) Uani 1 1 d .
O1 O 0.04177(10) 0.38065(10) 0.93916(5) 0.0166(3) Uani 1 1 d .
O2 O -0.05615(11) 0.26348(10) 0.87203(5) 0.0167(3) Uani 1 1 d .
O3 O -0.00986(11) 0.43650(10) 0.85114(5) 0.0196(3) Uani 1 1 d .
O4 O 0.19269(14) 0.10341(13) 0.93166(7) 0.0357(4) Uani 1 1 d .
C1 C 0.06446(15) 0.31233(14) 0.98013(7) 0.0161(3) Uani 1 1 d .
C2 C 0.15782(14) 0.32120(14) 1.01601(7) 0.0168(3) Uani 1 1 d .
C3 C 0.17585(16) 0.24494(15) 1.05300(7) 0.0182(3) Uani 1 1 d .
H3 H 0.2392 0.2473 1.0774 0.022 Uiso 1 1 d R
C4 C 0.10588(15) 0.16526(14) 1.05613(7) 0.0163(3) Uani 1 1 d .
C5 C 0.01053(14) 0.16599(14) 1.02244(7) 0.0154(3) Uani 1 1 d .
H5 H -0.0401 0.1150 1.0253 0.018 Uiso 1 1 d R
C6 C -0.01296(14) 0.23991(14) 0.98440(7) 0.0148(3) Uani 1 1 d .
C7 C -0.12072(14) 0.24224(14) 0.95367(7) 0.0148(3) Uani 1 1 d .
C8 C -0.14234(14) 0.25571(14) 0.89961(7) 0.0151(3) Uani 1 1 d .
C9 C -0.24501(15) 0.24931(15) 0.87176(7) 0.0170(3) Uani 1 1 d .
C10 C -0.32746(15) 0.23443(14) 0.90109(8) 0.0183(3) Uani 1 1 d .
H10 H -0.3981 0.2316 0.8833 0.022 Uiso 1 1 d R
C11 C -0.31046(15) 0.22354(14) 0.95516(8) 0.0177(3) Uani 1 1 d .
C12 C -0.20636(15) 0.22759(14) 0.98049(7) 0.0165(3) Uani 1 1 d .
H12 H -0.1931 0.2202 1.0172 0.020 Uiso 1 1 d R
C13 C 0.23251(15) 0.41209(15) 1.01776(8) 0.0196(4) Uani 1 1 d .
C14 C 0.28965(18) 0.41651(19) 0.97001(9) 0.0301(5) Uani 1 1 d .
H14A H 0.3406 0.4717 0.9740 0.045 Uiso 1 1 d R
H14B H 0.3272 0.3535 0.9668 0.045 Uiso 1 1 d R
H14C H 0.2377 0.4271 0.9387 0.045 Uiso 1 1 d R
C15 C 0.16952(19) 0.50843(16) 1.02133(11) 0.0329(5) Uani 1 1 d .
H15A H 0.1158 0.5149 0.9904 0.049 Uiso 1 1 d R
H15B H 0.1348 0.5063 1.0524 0.049 Uiso 1 1 d R
H15C H 0.2177 0.5658 1.0235 0.049 Uiso 1 1 d R
C16 C 0.3186(2) 0.4088(2) 1.06587(10) 0.0348(5) Uani 1 1 d .
H16A H 0.2852 0.4068 1.0974 0.052 Uiso 1 1 d R
H16B H 0.3624 0.3490 1.0644 0.052 Uiso 1 1 d R
H16C H 0.3633 0.4685 1.0665 0.052 Uiso 1 1 d R
C17 C 0.13695(16) 0.07981(15) 1.09439(7) 0.0191(4) Uani 1 1 d .
C18 C 0.22460(17) 0.01979(16) 1.07394(8) 0.0242(4) Uani 1 1 d .
H18A H 0.2849 0.0637 1.0711 0.036 Uiso 1 1 d R
H18B H 0.2477 -0.0349 1.0980 0.036 Uiso 1 1 d R
H18C H 0.1972 -0.0077 1.0396 0.036 Uiso 1 1 d R
C19 C 0.17847(19) 0.11985(18) 1.14918(8) 0.0282(5) Uani 1 1 d .
H19A H 0.1225 0.1584 1.1621 0.042 Uiso 1 1 d R
H19B H 0.1993 0.0637 1.1727 0.042 Uiso 1 1 d R
H19C H 0.2400 0.1630 1.1477 0.042 Uiso 1 1 d R
C20 C 0.04390(17) 0.00962(16) 1.09861(8) 0.0229(4) Uani 1 1 d .
H20A H 0.0196 -0.0207 1.0646 0.034 Uiso 1 1 d R
H20B H 0.0668 -0.0429 1.1241 0.034 Uiso 1 1 d R
H20C H -0.0142 0.0476 1.1098 0.034 Uiso 1 1 d R
C21 C -0.26918(16) 0.25591(16) 0.81178(7) 0.0203(4) Uani 1 1 d .
C22 C -0.38713(17) 0.23579(18) 0.79147(8) 0.0262(4) Uani 1 1 d .
H22A H -0.3993 0.2401 0.7534 0.039 Uiso 1 1 d R
H22B H -0.4062 0.1688 0.8022 0.039 Uiso 1 1 d R
H22C H -0.4309 0.2856 0.8059 0.039 Uiso 1 1 d R
C23 C -0.20585(19) 0.1773(2) 0.78612(8) 0.0310(5) Uani 1 1 d .
H23A H -0.1298 0.1899 0.7959 0.047 Uiso 1 1 d R
H23B H -0.2228 0.1105 0.7979 0.047 Uiso 1 1 d R
H23C H -0.2246 0.1814 0.7482 0.047 Uiso 1 1 d R
C24 C -0.24201(18) 0.36124(19) 0.79413(8) 0.0291(5) Uani 1 1 d .
H24A H -0.2791 0.4111 0.8123 0.044 Uiso 1 1 d R
H24B H -0.1654 0.3721 0.8023 0.044 Uiso 1 1 d R
H24C H -0.2642 0.3676 0.7565 0.044 Uiso 1 1 d R
C25 C -0.40033(16) 0.20577(15) 0.98716(8) 0.0215(4) Uani 1 1 d .
C26 C -0.50821(18) 0.1924(2) 0.95307(10) 0.0353(5) Uani 1 1 d .
H26A H -0.5051 0.1354 0.9297 0.053 Uiso 1 1 d R
H26B H -0.5626 0.1802 0.9752 0.053 Uiso 1 1 d R
H26C H -0.5260 0.2530 0.9325 0.053 Uiso 1 1 d R
C27 C -0.3782(2) 0.11026(19) 1.02011(11) 0.0360(6) Uani 1 1 d .
H27A H -0.3118 0.1182 1.0442 0.054 Uiso 1 1 d R
H27B H -0.4366 0.0987 1.0399 0.054 Uiso 1 1 d R
H27C H -0.3722 0.0531 0.9972 0.054 Uiso 1 1 d R
C28 C -0.4064(2) 0.29552(19) 1.02327(10) 0.0323(5) Uani 1 1 d .
H28A H -0.4244 0.3557 1.0024 0.048 Uiso 1 1 d R
H28B H -0.4610 0.2833 1.0453 0.048 Uiso 1 1 d R
H28C H -0.3376 0.3048 1.0452 0.048 Uiso 1 1 d R
C29 C 0.04853(15) 0.52387(15) 0.84861(7) 0.0188(4) Uani 1 1 d .
C30 C 0.13663(15) 0.52515(14) 0.82248(7) 0.0171(3) Uani 1 1 d .
C31 C 0.18770(17) 0.61636(15) 0.81815(8) 0.0228(4) Uani 1 1 d .
H31 H 0.2472 0.6192 0.8003 0.027 Uiso 1 1 d R
C32 C 0.1526(2) 0.70309(17) 0.83965(10) 0.0295(5) Uani 1 1 d .
H32 H 0.1877 0.7648 0.8361 0.035 Uiso 1 1 d R
C33 C 0.0661(2) 0.69925(17) 0.86637(9) 0.0292(5) Uani 1 1 d .
H33 H 0.0428 0.7582 0.8816 0.035 Uiso 1 1 d R
C34 C 0.01373(18) 0.60962(16) 0.87088(8) 0.0251(4) Uani 1 1 d .
H34 H -0.0454 0.6069 0.8890 0.030 Uiso 1 1 d R
C35 C 0.10060(15) 0.38692(15) 0.73632(7) 0.0176(3) Uani 1 1 d .
C36 C 0.08697(18) 0.28840(16) 0.71831(8) 0.0247(4) Uani 1 1 d .
H36 H 0.1191 0.2348 0.7389 0.030 Uiso 1 1 d R
C37 C 0.0262(2) 0.26928(17) 0.67024(9) 0.0296(5) Uani 1 1 d .
H37 H 0.0173 0.2026 0.6579 0.035 Uiso 1 1 d R
C38 C -0.02128(18) 0.34735(18) 0.64043(8) 0.0277(4) Uani 1 1 d .
H38 H -0.0625 0.3340 0.6076 0.033 Uiso 1 1 d R
C39 C -0.00903(18) 0.44471(17) 0.65820(9) 0.0280(4) Uani 1 1 d .
H39 H -0.0422 0.4979 0.6377 0.034 Uiso 1 1 d R
C40 C 0.05212(17) 0.46469(16) 0.70623(8) 0.0240(4) Uani 1 1 d .
H40 H 0.0606 0.5316 0.7184 0.029 Uiso 1 1 d R
C41 C 0.31295(15) 0.44532(14) 0.78358(7) 0.0176(3) Uani 1 1 d .
C42 C 0.32860(16) 0.47987(16) 0.73492(8) 0.0223(4) Uani 1 1 d .
H42 H 0.2720 0.4786 0.7066 0.027 Uiso 1 1 d R
C43 C 0.42774(18) 0.51643(17) 0.72782(9) 0.0289(5) Uani 1 1 d .
H43 H 0.4384 0.5409 0.6947 0.035 Uiso 1 1 d R
C44 C 0.51035(18) 0.51724(18) 0.76858(10) 0.0309(5) Uani 1 1 d .
H44 H 0.5778 0.5419 0.7634 0.037 Uiso 1 1 d R
C45 C 0.49554(17) 0.48218(18) 0.81707(9) 0.0287(5) Uani 1 1 d .
H45 H 0.5527 0.4829 0.8451 0.034 Uiso 1 1 d R
C46 C 0.39729(16) 0.44604(16) 0.82469(8) 0.0225(4) Uani 1 1 d .
H46 H 0.3872 0.4217 0.8579 0.027 Uiso 1 1 d R
C48 C 0.18631(15) 0.16591(16) 0.90408(8) 0.0212(4) Uani 1 1 d .

loop_
_atom_site_aniso_label
_atom_site_aniso_U_11
_atom_site_aniso_U_22
_atom_site_aniso_U_33
_atom_site_aniso_U_23
_atom_site_aniso_U_13
_atom_site_aniso_U_12
Ir1 0.01374(3) 0.01393(4) 0.01614(3) 0.00240(2) 0.00391(2) 0.00200(2)
Cl1 0.0214(2) 0.0209(2) 0.0303(2) -0.00035(18) 0.00895(18) 0.00445(17)
P1 0.0151(2) 0.0155(2) 0.0166(2) 0.00447(16) 0.00534(16) 0.00214(17)
P2 0.0155(2) 0.0134(2) 0.0156(2) 0.00076(16) 0.00540(16) 0.00076(16)
O1 0.0181(6) 0.0139(6) 0.0187(6) 0.0029(5) 0.0053(5) 0.0005(5)
O2 0.0153(6) 0.0203(7) 0.0153(6) 0.0020(5) 0.0050(5) -0.0001(5)
O3 0.0176(6) 0.0184(7) 0.0238(7) 0.0081(5) 0.0070(5) 0.0038(5)
O4 0.0357(9) 0.0316(9) 0.0417(10) 0.0130(8) 0.0120(7) 0.0090(7)
C1 0.0188(8) 0.0137(8) 0.0168(8) 0.0001(6) 0.0063(6) 0.0017(7)
C2 0.0174(8) 0.0142(8) 0.0193(8) -0.0034(7) 0.0041(6) 0.0003(7)
C3 0.0179(8) 0.0183(9) 0.0175(8) -0.0034(7) -0.0001(7) 0.0017(7)
C4 0.0204(8) 0.0140(8) 0.0144(7) -0.0022(6) 0.0020(6) 0.0026(7)
C5 0.0188(8) 0.0139(8) 0.0138(7) -0.0009(6) 0.0038(6) -0.0004(7)
C6 0.0145(8) 0.0166(8) 0.0138(7) -0.0013(6) 0.0032(6) 0.0009(6)
C7 0.0142(8) 0.0132(8) 0.0171(8) 0.0017(6) 0.0031(6) 0.0011(6)
C8 0.0139(8) 0.0151(8) 0.0170(8) 0.0026(6) 0.0048(6) 0.0016(6)
C9 0.0168(8) 0.0169(8) 0.0175(8) 0.0028(7) 0.0028(6) 0.0031(7)
C10 0.0152(8) 0.0186(9) 0.0211(8) 0.0010(7) 0.0027(7) 0.0019(7)
C11 0.0155(8) 0.0163(9) 0.0226(9) -0.0001(7) 0.0068(7) 0.0013(7)
C12 0.0176(8) 0.0165(9) 0.0161(8) 0.0020(7) 0.0051(6) 0.0013(7)
C13 0.0185(9) 0.0155(9) 0.0253(9) -0.0050(7) 0.0048(7) -0.0025(7)
C14 0.0270(11) 0.0328(12) 0.0325(11) -0.0092(9) 0.0108(9) -0.0105(9)
C15 0.0297(11) 0.0167(10) 0.0544(15) -0.0089(10) 0.0129(10) -0.0021(8)
C16 0.0336(12) 0.0332(13) 0.0351(12) -0.0022(10) -0.0034(10) -0.0122(10)
C17 0.0235(9) 0.0179(9) 0.0149(8) 0.0000(7) -0.0003(7) 0.0040(7)
C18 0.0255(10) 0.0197(10) 0.0264(10) -0.0002(8) 0.0010(8) 0.0060(8)
C19 0.0404(12) 0.0265(11) 0.0153(9) -0.0014(8) -0.0038(8) 0.0062(9)
C20 0.0295(10) 0.0199(9) 0.0194(9) 0.0062(7) 0.0040(7) 0.0034(8)
C21 0.0187(9) 0.0252(10) 0.0165(8) 0.0036(7) 0.0010(7) 0.0040(7)
C22 0.0224(10) 0.0319(12) 0.0227(9) 0.0029(8) -0.0014(8) 0.0003(8)
C23 0.0315(11) 0.0423(14) 0.0183(9) -0.0040(9) 0.0006(8) 0.0097(10)
C24 0.0245(10) 0.0366(12) 0.0241(10) 0.0143(9) -0.0031(8) -0.0010(9)
C25 0.0186(9) 0.0219(10) 0.0261(9) -0.0005(8) 0.0101(7) -0.0002(7)
C26 0.0204(10) 0.0513(15) 0.0364(12) -0.0043(11) 0.0113(9) -0.0046(10)
C27 0.0317(12) 0.0321(12) 0.0495(14) 0.0124(11) 0.0235(11) 0.0047(10)
C28 0.0313(12) 0.0332(12) 0.0364(12) -0.0082(10) 0.0184(10) -0.0028(9)
C29 0.0220(9) 0.0192(9) 0.0160(8) 0.0053(7) 0.0060(7) 0.0021(7)
C30 0.0207(9) 0.0152(8) 0.0163(8) 0.0012(6) 0.0058(7) 0.0031(7)
C31 0.0282(10) 0.0166(9) 0.0258(10) -0.0011(7) 0.0109(8) -0.0014(8)
C32 0.0385(12) 0.0163(10) 0.0361(12) -0.0036(8) 0.0137(10) 0.0006(9)
C33 0.0410(13) 0.0209(10) 0.0282(10) -0.0020(8) 0.0137(9) 0.0075(9)
C34 0.0313(11) 0.0234(10) 0.0233(9) 0.0032(8) 0.0124(8) 0.0091(8)
C35 0.0174(8) 0.0185(9) 0.0175(8) 0.0009(7) 0.0046(6) -0.0007(7)
C36 0.0307(11) 0.0196(10) 0.0228(9) -0.0011(8) 0.0007(8) 0.0059(8)
C37 0.0379(13) 0.0219(11) 0.0272(10) -0.0057(8) -0.0006(9) 0.0018(9)
C38 0.0280(11) 0.0314(12) 0.0221(9) -0.0006(8) -0.0015(8) -0.0009(9)
C39 0.0303(11) 0.0239(11) 0.0272(10) 0.0061(8) -0.0041(8) 0.0000(9)
C40 0.0258(10) 0.0183(9) 0.0264(10) 0.0024(8) -0.0009(8) -0.0003(8)
C41 0.0184(8) 0.0140(8) 0.0217(9) -0.0015(7) 0.0072(7) -0.0001(7)
C42 0.0224(9) 0.0228(10) 0.0236(9) 0.0038(8) 0.0091(7) 0.0024(8)
C43 0.0282(11) 0.0273(11) 0.0351(11) 0.0078(9) 0.0170(9) 0.0019(9)
C44 0.0228(10) 0.0259(11) 0.0464(13) 0.0041(10) 0.0127(9) -0.0037(8)
C45 0.0213(10) 0.0276(11) 0.0365(12) -0.0026(9) 0.0020(8) -0.0047(8)
C46 0.0220(9) 0.0217(10) 0.0243(9) -0.0002(8) 0.0050(7) -0.0038(8)
C48 0.0144(8) 0.0246(10) 0.0253(9) -0.0034(8) 0.0052(7) 0.0017(7)

loop_
_atom_type_symbol
_atom_type_description
_atom_type_scat_dispersion_real
_atom_type_scat_dispersion_imag
_atom_type_scat_source
C C 0.0033 0.0016 'International Tables Vol C Tables 4.2.6.8 and 6.1.1.4'
H H 0.0000 0.0000 'International Tables Vol C Tables 4.2.6.8 and 6.1.1.4'
O O 0.0106 0.0060 'International Tables Vol C Tables 4.2.6.8 and 6.1.1.4'
P P 0.1023 0.0942 'International Tables Vol C Tables 4.2.6.8 and 6.1.1.4'
Cl Cl 0.1484 0.1585 'International Tables Vol C Tables 4.2.6.8 and 6.1.1.4'
Ir Ir -1.4442 7.9887 'International Tables Vol C Tables 4.2.6.8 and 6.1.1.4'

loop_
_geom_angle_atom_site_label_1
_geom_angle_atom_site_label_2
_geom_angle_atom_site_label_3
_geom_angle
C48 Ir1 P1 92.57(6)
C48 Ir1 P2 177.52(6)
P1 Ir1 P2 89.054(17)
C48 Ir1 Cl1 89.17(6)
P1 Ir1 Cl1 174.751(19)
P2 Ir1 Cl1 89.369(17)
O2 P1 O3 100.67(7)
O2 P1 O1 103.98(7)
O3 P1 O1 96.01(7)
O2 P1 Ir1 112.08(5)
O3 P1 Ir1 118.14(5)
O1 P1 Ir1 122.66(5)
C35 P2 C41 106.65(9)
C35 P2 C30 105.40(9)
C41 P2 C30 101.51(9)
C35 P2 Ir1 112.60(6)
C41 P2 Ir1 116.14(7)
C30 P2 Ir1 113.41(6)
C1 O1 P1 117.05(12)
C8 O2 P1 129.22(12)
C29 O3 P1 121.43(12)
C6 C1 O1 116.41(16)
C6 C1 C2 122.97(17)
O1 C1 C2 120.53(16)
C3 C2 C1 115.54(17)
C3 C2 C13 121.28(17)
C1 C2 C13 123.05(17)
C2 C3 C4 123.76(18)
C2 C3 H3 118.1
C4 C3 H3 118.1
C5 C4 C3 117.62(17)
C5 C4 C17 122.20(17)
C3 C4 C17 120.16(17)
C4 C5 C6 121.68(17)
C4 C5 H5 119.2
C6 C5 H5 119.2
C5 C6 C1 117.84(17)
C5 C6 C7 118.56(16)
C1 C6 C7 123.42(17)
C12 C7 C8 117.94(17)
C12 C7 C6 117.38(16)
C8 C7 C6 124.66(16)
C9 C8 C7 122.50(16)
C9 C8 O2 118.93(16)
C7 C8 O2 118.09(16)
C8 C9 C10 116.55(17)
C8 C9 C21 123.13(16)
C10 C9 C21 120.31(17)
C11 C10 C9 123.12(18)
C11 C10 H10 118.4
C9 C10 H10 118.4
C12 C11 C10 117.65(17)
C12 C11 C25 119.18(17)
C10 C11 C25 123.17(18)
C11 C12 C7 122.15(17)
C11 C12 H12 118.9
C7 C12 H12 118.9
C15 C13 C14 109.59(19)
C15 C13 C16 107.02(19)
C14 C13 C16 106.96(18)
C15 C13 C2 109.79(16)
C14 C13 C2 111.97(16)
C16 C13 C2 111.35(17)
C13 C14 H14A 109.5
C13 C14 H14B 109.5
H14A C14 H14B 109.5
C13 C14 H14C 109.5
H14A C14 H14C 109.5
H14B C14 H14C 109.5
C13 C15 H15A 109.5
C13 C15 H15B 109.5
H15A C15 H15B 109.5
C13 C15 H15C 109.5
H15A C15 H15C 109.5
H15B C15 H15C 109.5
C13 C16 H16A 109.5
C13 C16 H16B 109.5
H16A C16 H16B 109.5
C13 C16 H16C 109.5
H16A C16 H16C 109.5
H16B C16 H16C 109.5
C4 C17 C20 112.21(16)
C4 C17 C18 107.25(16)
C20 C17 C18 108.50(17)
C4 C17 C19 111.19(16)
C20 C17 C19 108.01(17)
C18 C17 C19 109.63(17)
C17 C18 H18A 109.5
C17 C18 H18B 109.5
H18A C18 H18B 109.5
C17 C18 H18C 109.5
H18A C18 H18C 109.5
H18B C18 H18C 109.5
C17 C19 H19A 109.5
C17 C19 H19B 109.5
H19A C19 H19B 109.5
C17 C19 H19C 109.5
H19A C19 H19C 109.5
H19B C19 H19C 109.5
C17 C20 H20A 109.5
C17 C20 H20B 109.5
H20A C20 H20B 109.5
C17 C20 H20C 109.5
H20A C20 H20C 109.5
H20B C20 H20C 109.5
C24 C21 C23 109.89(18)
C24 C21 C22 108.07(17)
C23 C21 C22 106.34(18)
C24 C21 C9 109.51(17)
C23 C21 C9 111.14(16)
C22 C21 C9 111.79(16)
C21 C22 H22A 109.5
C21 C22 H22B 109.5
H22A C22 H22B 109.5
C21 C22 H22C 109.5
H22A C22 H22C 109.5
H22B C22 H22C 109.5
C21 C23 H23A 109.5
C21 C23 H23B 109.5
H23A C23 H23B 109.5
C21 C23 H23C 109.5
H23A C23 H23C 109.5
H23B C23 H23C 109.5
C21 C24 H24A 109.5
C21 C24 H24B 109.5
H24A C24 H24B 109.5
C21 C24 H24C 109.5
H24A C24 H24C 109.5
H24B C24 H24C 109.5
C26 C25 C28 108.81(19)
C26 C25 C11 112.60(17)
C28 C25 C11 108.77(17)
C26 C25 C27 107.3(2)
C28 C25 C27 109.32(19)
C11 C25 C27 109.95(16)
C25 C26 H26A 109.5
C25 C26 H26B 109.5
H26A C26 H26B 109.5
C25 C26 H26C 109.5
H26A C26 H26C 109.5
H26B C26 H26C 109.5
C25 C27 H27A 109.5
C25 C27 H27B 109.5
H27A C27 H27B 109.5
C25 C27 H27C 109.5
H27A C27 H27C 109.5
H27B C27 H27C 109.5
C25 C28 H28A 109.5
C25 C28 H28B 109.5
H28A C28 H28B 109.5
C25 C28 H28C 109.5
H28A C28 H28C 109.5
H28B C28 H28C 109.5
C34 C29 O3 117.83(17)
C34 C29 C30 121.59(19)
O3 C29 C30 120.53(17)
C31 C30 C29 117.98(18)
C31 C30 P2 122.56(14)
C29 C30 P2 119.40(15)
C32 C31 C30 120.96(19)
C32 C31 H31 119.5
C30 C31 H31 119.5
C31 C32 C33 119.8(2)
C31 C32 H32 120.1
C33 C32 H32 120.1
C34 C33 C32 120.2(2)
C34 C33 H33 119.9
C32 C33 H33 119.9
C33 C34 C29 119.40(19)
C33 C34 H34 120.3
C29 C34 H34 120.3
C40 C35 C36 119.61(18)
C40 C35 P2 122.08(15)
C36 C35 P2 118.29(15)
C37 C36 C35 119.8(2)
C37 C36 H36 120.1
C35 C36 H36 120.1
C38 C37 C36 120.1(2)
C38 C37 H37 119.9
C36 C37 H37 119.9
C39 C38 C37 120.4(2)
C39 C38 H38 119.8
C37 C38 H38 119.8
C38 C39 C40 120.0(2)
C38 C39 H39 120.0
C40 C39 H39 120.0
C35 C40 C39 120.1(2)
C35 C40 H40 119.9
C39 C40 H40 119.9
C42 C41 C46 119.62(18)
C42 C41 P2 122.74(15)
C46 C41 P2 117.42(14)
C41 C42 C43 119.7(2)
C41 C42 H42 120.2
C43 C42 H42 120.2
C44 C43 C42 120.3(2)
C44 C43 H43 119.8
C42 C43 H43 119.8
C43 C44 C45 120.3(2)
C43 C44 H44 119.9
C45 C44 H44 119.9
C44 C45 C46 119.9(2)
C44 C45 H45 120.0
C46 C45 H45 120.0
C45 C46 C41 120.12(19)
C45 C46 H46 119.9
C41 C46 H46 119.9
O4 C48 Ir1 177.50(18)

loop_
_geom_bond_atom_site_label_1
_geom_bond_atom_site_label_2
_geom_bond_distance
Ir1 C48 1.922(2)
Ir1 P1 2.1620(5)
Ir1 P2 2.3356(5)
Ir1 Cl1 2.3680(5)
P1 O2 1.5941(14)
P1 O3 1.6155(14)
P1 O1 1.6197(14)
P2 C35 1.813(2)
P2 C41 1.8142(19)
P2 C30 1.8197(19)
O1 C1 1.401(2)
O2 C8 1.405(2)
O3 C29 1.394(2)
O4 C48 1.097(3)
C1 C6 1.400(3)
C1 C2 1.403(3)
C2 C3 1.398(3)
C2 C13 1.542(3)
C3 C4 1.401(3)
C3 H3 0.9500
C4 C5 1.388(3)
C4 C17 1.529(3)
C5 C6 1.400(3)
C5 H5 0.9500
C6 C7 1.483(3)
C7 C12 1.397(2)
C7 C8 1.403(2)
C8 C9 1.401(3)
C9 C10 1.404(3)
C9 C21 1.547(3)
C10 C11 1.398(3)
C10 H10 0.9500
C11 C12 1.392(3)
C11 C25 1.534(3)
C12 H12 0.9500
C13 C15 1.530(3)
C13 C14 1.534(3)
C13 C16 1.537(3)
C14 H14A 0.9800
C14 H14B 0.9800
C14 H14C 0.9800
C15 H15A 0.9800
C15 H15B 0.9800
C15 H15C 0.9800
C16 H16A 0.9800
C16 H16B 0.9800
C16 H16C 0.9800
C17 C20 1.531(3)
C17 C18 1.536(3)
C17 C19 1.540(3)
C18 H18A 0.9800
C18 H18B 0.9800
C18 H18C 0.9800
C19 H19A 0.9800
C19 H19B 0.9800
C19 H19C 0.9800
C20 H20A 0.9800
C20 H20B 0.9800
C20 H20C 0.9800
C21 C24 1.538(3)
C21 C23 1.540(3)
C21 C22 1.542(3)
C22 H22A 0.9800
C22 H22B 0.9800
C22 H22C 0.9800
C23 H23A 0.9800
C23 H23B 0.9800
C23 H23C 0.9800
C24 H24A 0.9800
C24 H24B 0.9800
C24 H24C 0.9800
C25 C26 1.532(3)
C25 C28 1.534(3)
C25 C27 1.541(3)
C26 H26A 0.9800
C26 H26B 0.9800
C26 H26C 0.9800
C27 H27A 0.9800
C27 H27B 0.9800
C27 H27C 0.9800
C28 H28A 0.9800
C28 H28B 0.9800
C28 H28C 0.9800
C29 C34 1.389(3)
C29 C30 1.399(2)
C30 C31 1.396(3)
C31 C32 1.391(3)
C31 H31 0.9500
C32 C33 1.392(3)
C32 H32 0.9500
C33 C34 1.387(3)
C33 H33 0.9500
C34 H34 0.9500
C35 C40 1.390(3)
C35 C36 1.401(3)
C36 C37 1.392(3)
C36 H36 0.9500
C37 C38 1.385(3)
C37 H37 0.9500
C38 C39 1.384(3)
C38 H38 0.9500
C39 C40 1.395(3)
C39 H39 0.9500
C40 H40 0.9500
C41 C42 1.390(3)
C41 C46 1.398(3)
C42 C43 1.395(3)
C42 H42 0.9500
C43 C44 1.378(3)
C43 H43 0.9500
C44 C45 1.386(3)
C44 H44 0.9500
C45 C46 1.386(3)
C45 H45 0.9500
C46 H46 0.9500

loop_
_geom_torsion_atom_site_label_1
_geom_torsion_atom_site_label_2
_geom_torsion_atom_site_label_3
_geom_torsion_atom_site_label_4
_geom_torsion
C48 Ir1 P1 O2 -60.65(8)
P2 Ir1 P1 O2 121.23(6)
Cl1 Ir1 P1 O2 48.7(2)
C48 Ir1 P1 O3 -176.98(9)
P2 Ir1 P1 O3 4.90(7)
Cl1 Ir1 P1 O3 -67.6(2)
C48 Ir1 P1 O1 64.08(9)
P2 Ir1 P1 O1 -114.05(6)
Cl1 Ir1 P1 O1 173.41(18)
C48 Ir1 P2 C35 142.7(14)
P1 Ir1 P2 C35 -86.21(7)
Cl1 Ir1 P2 C35 88.79(7)
C48 Ir1 P2 C41 19.4(14)
P1 Ir1 P2 C41 150.42(7)
Cl1 Ir1 P2 C41 -34.58(7)
C48 Ir1 P2 C30 -97.7(14)
P1 Ir1 P2 C30 33.38(7)
Cl1 Ir1 P2 C30 -151.63(7)
O2 P1 O1 C1 66.65(14)
O3 P1 O1 C1 169.24(13)
Ir1 P1 O1 C1 -61.65(14)
O3 P1 O2 C8 -81.78(16)
O1 P1 O2 C8 17.23(17)
Ir1 P1 O2 C8 151.75(14)
O2 P1 O3 C29 179.98(13)
O1 P1 O3 C29 74.50(14)
Ir1 P1 O3 C29 -57.70(15)
P1 O1 C1 C6 -70.33(18)
P1 O1 C1 C2 112.97(16)
C6 C1 C2 C3 7.9(3)
O1 C1 C2 C3 -175.63(16)
C6 C1 C2 C13 -167.82(17)
O1 C1 C2 C13 8.7(3)
C1 C2 C3 C4 -1.7(3)
C13 C2 C3 C4 174.14(17)
C2 C3 C4 C5 -4.0(3)
C2 C3 C4 C17 174.02(17)
C3 C4 C5 C6 3.9(3)
C17 C4 C5 C6 -174.12(16)
C4 C5 C6 C1 1.9(3)
C4 C5 C6 C7 -173.45(16)
O1 C1 C6 C5 175.27(15)
C2 C1 C6 C5 -8.1(3)
O1 C1 C6 C7 -9.7(3)
C2 C1 C6 C7 166.96(17)
C5 C6 C7 C12 42.8(2)
C1 C6 C7 C12 -132.25(19)
C5 C6 C7 C8 -135.62(19)
C1 C6 C7 C8 49.3(3)
C12 C7 C8 C9 -3.7(3)
C6 C7 C8 C9 174.70(18)
C12 C7 C8 O2 -175.63(16)
C6 C7 C8 O2 2.8(3)
P1 O2 C8 C9 132.84(16)
P1 O2 C8 C7 -54.9(2)
C7 C8 C9 C10 3.7(3)
O2 C8 C9 C10 175.54(17)
C7 C8 C9 C21 -175.17(18)
O2 C8 C9 C21 -3.3(3)
C8 C9 C10 C11 -1.7(3)
C21 C9 C10 C11 177.19(18)
C9 C10 C11 C12 -0.2(3)
C9 C10 C11 C25 -179.09(18)
C10 C11 C12 C7 0.2(3)
C25 C11 C12 C7 179.16(17)
C8 C7 C12 C11 1.7(3)
C6 C7 C12 C11 -176.86(17)
C3 C2 C13 C15 -122.4(2)
C1 C2 C13 C15 53.0(2)
C3 C2 C13 C14 115.6(2)
C1 C2 C13 C14 -68.9(2)
C3 C2 C13 C16 -4.1(3)
C1 C2 C13 C16 171.38(18)
C5 C4 C17 C20 -11.6(2)
C3 C4 C17 C20 170.40(17)
C5 C4 C17 C18 107.4(2)
C3 C4 C17 C18 -70.5(2)
C5 C4 C17 C19 -132.75(19)
C3 C4 C17 C19 49.3(2)
C8 C9 C21 C24 -66.1(2)
C10 C9 C21 C24 115.1(2)
C8 C9 C21 C23 55.5(3)
C10 C9 C21 C23 -123.3(2)
C8 C9 C21 C22 174.15(19)
C10 C9 C21 C22 -4.7(3)
C12 C11 C25 C26 -173.96(19)
C10 C11 C25 C26 5.0(3)
C12 C11 C25 C28 65.4(2)
C10 C11 C25 C28 -115.7(2)
C12 C11 C25 C27 -54.3(3)
C10 C11 C25 C27 124.6(2)
P1 O3 C29 C34 -118.78(18)
P1 O3 C29 C30 63.8(2)
C34 C29 C30 C31 -1.6(3)
O3 C29 C30 C31 175.69(18)
C34 C29 C30 P2 175.68(16)
O3 C29 C30 P2 -7.0(2)
C35 P2 C30 C31 -100.17(18)
C41 P2 C30 C31 10.90(19)
Ir1 P2 C30 C31 136.22(16)
C35 P2 C30 C29 82.67(16)
C41 P2 C30 C29 -166.26(16)
Ir1 P2 C30 C29 -40.94(17)
C29 C30 C31 C32 0.7(3)
P2 C30 C31 C32 -176.54(18)
C30 C31 C32 C33 0.6(4)
C31 C32 C33 C34 -1.0(4)
C32 C33 C34 C29 0.1(4)
O3 C29 C34 C33 -176.14(19)
C30 C29 C34 C33 1.2(3)
C41 P2 C35 C40 -80.66(18)
C30 P2 C35 C40 26.70(19)
Ir1 P2 C35 C40 150.83(15)
C41 P2 C35 C36 98.17(17)
C30 P2 C35 C36 -154.47(16)
Ir1 P2 C35 C36 -30.34(18)
C40 C35 C36 C37 0.8(3)
P2 C35 C36 C37 -178.05(18)
C35 C36 C37 C38 -0.5(4)
C36 C37 C38 C39 -0.2(4)
C37 C38 C39 C40 0.5(4)
C36 C35 C40 C39 -0.5(3)
P2 C35 C40 C39 178.30(17)
C38 C39 C40 C35 -0.1(3)
C35 P2 C41 C42 18.44(19)
C30 P2 C41 C42 -91.67(18)
Ir1 P2 C41 C42 144.85(15)
C35 P2 C41 C46 -166.94(16)
C30 P2 C41 C46 82.95(17)
Ir1 P2 C41 C46 -40.53(17)
C46 C41 C42 C43 -1.1(3)
P2 C41 C42 C43 173.45(16)
C41 C42 C43 C44 0.8(3)
C42 C43 C44 C45 -0.3(4)
C43 C44 C45 C46 0.1(4)
C44 C45 C46 C41 -0.3(3)
C42 C41 C46 C45 0.8(3)
P2 C41 C46 C45 -174.00(17)
P1 Ir1 C48 O4 -155(5)
P2 Ir1 C48 O4 -24(6)
Cl1 Ir1 C48 O4 30(5)
